data_7212019
loop_
_publ_author_name
'Neofotistou, Eleftheria'
'Malliakas, Christos D.'
'Trikalitis, Pantelis N.'

_publ_section_title
;
 Remarkable structural diversity and single-crystal-to-single-crystal
 transformations in sulfone functionalized lanthanide MOFs
;
_journal_issue 4
_journal_name_full CrystEngComm
_journal_page_first 1034
_journal_paper_doi 10.1039/b918269c
_journal_volume 12
_journal_year 2010
_chemical_formula_sum 'C60 H59 Dy2 N6 O25 S3'
_chemical_formula_weight 1685.31
_chemical_name_systematic
;
?
;
_space_group_IT_number 2
_symmetry_cell_setting triclinic
_symmetry_space_group_name_Hall '-P 1'
_symmetry_space_group_name_H-M 'P -1'
_atom_sites_solution_hydrogens geom
_atom_sites_solution_primary direct
_atom_sites_solution_secondary difmap
_audit_creation_method SHELXL-97
_cell_angle_alpha 79.657(7)
_cell_angle_beta 80.452(7)
_cell_angle_gamma 81.326(8)
_cell_formula_units_Z 2
_cell_length_a 12.4996(12)
_cell_length_b 17.7008(16)
_cell_length_c 22.3869(18)
_cell_measurement_reflns_used 4432
_cell_measurement_temperature 130(2)
_cell_measurement_theta_max 25.08
_cell_measurement_theta_min 1.79
_cell_volume 4767.6(8)
_computing_cell_refinement 'STOE X-AREA'
_computing_data_collection 'STOE X-AREA'
_computing_data_reduction 'STOE X-RED'
_computing_structure_refinement 'SHELXL-97 (Sheldrick, 1997)'
_computing_structure_solution 'SHELXS-97 (Sheldrick, 1990)'
_diffrn_ambient_temperature 130(2)
_diffrn_measured_fraction_theta_full 0.970
_diffrn_measured_fraction_theta_max 0.970
_diffrn_measurement_device_type 'STOE IPDS 2'
_diffrn_measurement_method 'rotation method'
_diffrn_radiation_monochromator graphite
_diffrn_radiation_source 'fine-focus sealed tube'
_diffrn_radiation_type MoK\a
_diffrn_radiation_wavelength 0.71073
_diffrn_reflns_av_R_equivalents 0.1589
_diffrn_reflns_av_sigmaI/netI 0.2736
_diffrn_reflns_limit_h_max 14
_diffrn_reflns_limit_h_min -14
_diffrn_reflns_limit_k_max 21
_diffrn_reflns_limit_k_min -21
_diffrn_reflns_limit_l_max 26
_diffrn_reflns_limit_l_min -26
_diffrn_reflns_number 46387
_diffrn_reflns_theta_full 25.09
_diffrn_reflns_theta_max 25.09
_diffrn_reflns_theta_min 1.79
_exptl_absorpt_coefficient_mu 1.680
_exptl_absorpt_correction_T_max 0.9255
_exptl_absorpt_correction_T_min 0.6400
_exptl_absorpt_correction_type integration
_exptl_crystal_colour colorless
_exptl_crystal_density_diffrn 1.174
_exptl_crystal_density_method 'not measured'
_exptl_crystal_description rod
_exptl_crystal_F_000 1682
_exptl_crystal_size_max 0.15
_exptl_crystal_size_mid 0.1
_exptl_crystal_size_min 0.1
_platon_squeeze_details
;
;
_refine_diff_density_max 1.913
_refine_diff_density_min -0.890
_refine_diff_density_rms 0.209
_refine_ls_extinction_method none
_refine_ls_goodness_of_fit_ref 0.866
_refine_ls_hydrogen_treatment constr
_refine_ls_matrix_type full
_refine_ls_number_parameters 865
_refine_ls_number_reflns 16433
_refine_ls_number_restraints 96
_refine_ls_restrained_S_all 0.865
_refine_ls_R_factor_all 0.1711
_refine_ls_R_factor_gt 0.0714
_refine_ls_shift/su_max 0.005
_refine_ls_shift/su_mean 0.000
_refine_ls_structure_factor_coef Fsqd
_refine_ls_weighting_details 'calc w=1/[\s^2^(Fo^2^)+(0.0869P)^2^+0.0000P] where P=(Fo^2^+2Fc^2^)/3'
_refine_ls_weighting_scheme calc
_refine_ls_wR_factor_gt 0.1719
_refine_ls_wR_factor_ref 0.2047
_reflns_number_gt 7474
_reflns_number_total 16433
_reflns_threshold_expression >2sigma(I)
_cod_data_source_file b918269c.txt
_cod_data_source_block Dy
_cod_depositor_comments
;
The following automatic conversions were performed:

'_symmetry_cell_setting' value 'Triclinic' changed to 'triclinic'
according to /home/saulius/struct/CIF-dictionaries/cif_core.dic
dictionary named 'cif_core.dic' version 2.4.2 from 2011-04-26.

Automatic conversion script
Id: cif_fix_values 1891 2012-01-12 08:04:46Z andrius 
;
_cod_original_cell_volume 4767.6(7)
_cod_original_sg_symbol_H-M P-1
_cod_database_code 7212019

loop_
_symmetry_equiv_pos_as_xyz
'x, y, z'
'-x, -y, -z'

loop_
_atom_site_label
_atom_site_type_symbol
_atom_site_fract_x
_atom_site_fract_y
_atom_site_fract_z
_atom_site_U_iso_or_equiv
_atom_site_adp_type
_atom_site_occupancy
_atom_site_symmetry_multiplicity
_atom_site_calc_flag
_atom_site_refinement_flags
Dy1 Dy 0.34663(6) 0.97079(4) 0.00208(3) 0.0182(2) Uani 1 1 d .
Dy2 Dy 1.12882(6) 0.57010(4) 0.48195(3) 0.0178(2) Uani 1 1 d .
O1 O 0.2871(8) 0.9853(6) -0.0960(4) 0.028(2) Uani 1 1 d U
O2 O 0.2769(8) 0.8667(6) -0.0410(5) 0.029(3) Uani 1 1 d .
C1 C 0.2759(12) 0.9153(9) -0.0922(7) 0.027(4) Uani 1 1 d .
C2 C 0.2656(12) 0.8853(8) -0.1508(7) 0.026(3) Uani 1 1 d .
C3 C 0.2490(13) 0.9404(8) -0.2034(7) 0.033(4) Uani 1 1 d .
H3 H 0.2464 0.9927 -0.2017 0.040 Uiso 1 1 calc R
C4 C 0.2752(12) 0.8067(9) -0.1535(7) 0.027(4) Uani 1 1 d .
H4 H 0.2884 0.7698 -0.1195 0.032 Uiso 1 1 calc R
C5 C 0.2644(13) 0.7855(9) -0.2078(7) 0.029(4) Uani 1 1 d .
C6 C 0.2365(14) 0.9175(9) -0.2574(7) 0.038(4) Uani 1 1 d .
H6 H 0.2226 0.9542 -0.2915 0.045 Uiso 1 1 calc R
C7 C 0.2451(14) 0.8387(9) -0.2601(7) 0.035(4) Uani 1 1 d .
C8 C 0.2322(12) 0.8023(8) -0.3132(7) 0.027(4) Uani 1 1 d .
C9 C 0.2455(13) 0.7217(9) -0.3001(7) 0.029(4) Uani 1 1 d .
C10 C 0.2083(13) 0.8377(9) -0.3707(7) 0.033(4) Uani 1 1 d U
H10 H 0.2007 0.8914 -0.3810 0.040 Uiso 1 1 calc R
C11 C 0.2331(12) 0.6752(8) -0.3420(7) 0.025(4) Uani 1 1 d .
H11 H 0.2420 0.6215 -0.3321 0.030 Uiso 1 1 calc R
C12 C 0.1957(14) 0.7918(8) -0.4129(7) 0.035(4) Uani 1 1 d .
H12 H 0.1794 0.8152 -0.4515 0.042 Uiso 1 1 calc R
C13 C 0.2072(11) 0.7112(8) -0.3983(7) 0.026(3) Uani 1 1 d .
C14 C 0.1915(12) 0.6613(9) -0.4449(7) 0.023(4) Uani 1 1 d U
O3 O 0.1588(9) 0.6961(6) -0.4949(5) 0.036(3) Uani 1 1 d .
O4 O 0.2069(9) 0.5900(6) -0.4301(5) 0.030(3) Uani 1 1 d U
S1 S 0.2800(4) 0.6894(2) -0.22441(19) 0.0330(10) Uani 1 1 d .
O5 O 0.2004(10) 0.6443(6) -0.1850(5) 0.043(3) Uani 1 1 d .
O6 O 0.3942(9) 0.6554(6) -0.2276(5) 0.045(3) Uani 1 1 d .
O7 O 0.5504(8) 0.9326(5) 0.0506(4) 0.023(2) Uani 1 1 d U
O8 O 0.4119(8) 0.8639(5) 0.0732(5) 0.027(2) Uani 1 1 d .
C15 C 0.5033(13) 0.8759(8) 0.0813(7) 0.027(4) Uani 1 1 d .
C16 C 0.5633(12) 0.8240(8) 0.1293(7) 0.027(4) Uani 1 1 d .
C17 C 0.6587(14) 0.8425(9) 0.1455(7) 0.034(4) Uani 1 1 d .
H17 H 0.6907 0.8859 0.1253 0.041 Uiso 1 1 calc R
C18 C 0.5174(15) 0.7585(10) 0.1622(8) 0.048(5) Uani 1 1 d U
H18 H 0.4542 0.7466 0.1511 0.058 Uiso 1 1 calc R
C19 C 0.5623(16) 0.7097(11) 0.2113(9) 0.055(5) Uani 1 1 d U
H19 H 0.5303 0.6667 0.2326 0.066 Uiso 1 1 calc R
C20 C 0.7034(13) 0.7926(9) 0.1936(7) 0.031(4) Uani 1 1 d .
C21 C 0.6573(15) 0.7295(9) 0.2261(8) 0.043(5) Uani 1 1 d .
C22 C 0.7186(15) 0.6876(8) 0.2785(8) 0.037(4) Uani 1 1 d .
C23 C 0.8099(14) 0.7246(8) 0.2819(7) 0.031(4) Uani 1 1 d .
C24 C 0.6941(16) 0.6220(10) 0.3202(9) 0.055(6) Uani 1 1 d .
H24 H 0.6355 0.5966 0.3176 0.066 Uiso 1 1 calc R
C25 C 0.7619(14) 0.5949(9) 0.3671(8) 0.039(4) Uani 1 1 d .
H25 H 0.7474 0.5514 0.3959 0.047 Uiso 1 1 calc R
C26 C 0.8732(14) 0.6997(9) 0.3266(7) 0.033(4) Uani 1 1 d .
H26 H 0.9311 0.7261 0.3285 0.040 Uiso 1 1 calc R
C27 C 0.8526(13) 0.6349(8) 0.3697(7) 0.025(4) Uani 1 1 d .
C28 C 0.9223(13) 0.6054(9) 0.4180(7) 0.027(4) Uani 1 1 d U
O9 O 0.9033(8) 0.5450(5) 0.4566(4) 0.024(2) Uani 1 1 d .
O10 O 1.0016(8) 0.6423(6) 0.4189(5) 0.030(3) Uani 1 1 d .
S2 S 0.8207(4) 0.8064(3) 0.2240(2) 0.0417(12) Uani 1 1 d .
O11 O 0.7999(11) 0.8747(7) 0.2505(6) 0.061(4) Uani 1 1 d .
O12 O 0.9209(11) 0.7961(8) 0.1811(6) 0.068(4) Uani 1 1 d .
O13 O 0.0194(8) 1.3950(5) 0.4420(4) 0.021(2) Uani 1 1 d .
O14 O 0.1321(8) 1.4863(5) 0.4103(4) 0.023(2) Uani 1 1 d .
C29 C 0.0959(12) 1.4238(8) 0.4081(6) 0.019(3) Uani 1 1 d .
C30 C 0.1561(12) 1.3802(8) 0.3567(6) 0.024(3) Uani 1 1 d U
C31 C 0.1106(12) 1.3195(8) 0.3421(7) 0.025(3) Uani 1 1 d .
H31 H 0.0448 1.3046 0.3634 0.030 Uiso 1 1 calc R
C32 C 0.2558(13) 1.3997(9) 0.3261(7) 0.035(4) Uani 1 1 d .
H32 H 0.2853 1.4396 0.3370 0.042 Uiso 1 1 calc R
C33 C 0.1678(13) 1.2822(8) 0.2943(7) 0.029(4) Uani 1 1 d .
C34 C 0.3146(14) 1.3605(9) 0.2784(7) 0.036(4) Uani 1 1 d U
H34 H 0.3813 1.3746 0.2577 0.044 Uiso 1 1 calc R
C35 C 0.2689(13) 1.2999(8) 0.2635(7) 0.030(4) Uani 1 1 d .
C36 C 0.3154(12) 1.2509(8) 0.2156(7) 0.028(4) Uani 1 1 d .
C37 C 0.2494(12) 1.1954(9) 0.2122(7) 0.032(4) Uani 1 1 d .
C38 C 0.4123(13) 1.2524(9) 0.1773(7) 0.037(4) Uani 1 1 d .
H38 H 0.4580 1.2890 0.1780 0.044 Uiso 1 1 calc R
C39 C 0.2784(13) 1.1410(8) 0.1714(7) 0.029(4) Uani 1 1 d .
H39 H 0.2320 1.1053 0.1698 0.034 Uiso 1 1 calc R
C40 C 0.4424(13) 1.1989(8) 0.1371(7) 0.031(4) Uani 1 1 d U
H40 H 0.5084 1.2007 0.1110 0.037 Uiso 1 1 calc R
C41 C 0.3771(11) 1.1427(8) 0.1345(6) 0.020(3) Uani 1 1 d U
C42 C 0.4152(13) 1.0855(8) 0.0893(6) 0.019(3) Uani 1 1 d .
O15 O 0.3512(8) 1.0389(6) 0.0847(4) 0.025(2) Uani 1 1 d .
S3 S 0.1263(4) 1.2048(3) 0.2652(2) 0.0342(11) Uani 1 1 d .
O16 O 0.1208(10) 1.1369(6) 0.3110(5) 0.049(3) Uani 1 1 d .
O17 O 0.0337(9) 1.2325(7) 0.2322(5) 0.046(3) Uani 1 1 d .
O18 O 0.4906(8) 0.9078(6) -0.0590(4) 0.027(2) Uani 1 1 d .
O19 O 0.1936(8) 0.9359(6) 0.0723(5) 0.031(3) Uani 1 1 d .
O20 O 0.2052(9) 1.0812(6) -0.0071(5) 0.039(3) Uani 1 1 d U
O21 O 1.3092(9) 0.5014(6) 0.4762(6) 0.042(3) Uani 1 1 d .
O22 O 1.2348(9) 0.6337(6) 0.3912(6) 0.056(4) Uani 1 1 d .
C43 C 1.3432(14) 0.4388(10) 0.4646(9) 0.043(5) Uani 1 1 d .
H43 H 1.2965 0.4008 0.4749 0.052 Uiso 1 1 calc R
C44 C 0.1678(15) 0.9423(10) 0.1271(9) 0.041(4) Uani 1 1 d .
C45 C 0.1553(19) 1.1199(13) 0.0311(11) 0.068(6) Uani 1 1 d .
H45 H 0.1832 1.1144 0.0678 0.082 Uiso 1 1 calc R
N1 N 0.0666(13) 0.9670(9) 0.1508(7) 0.047(4) Uani 1 1 d .
N2 N 1.4447(12) 0.4198(8) 0.4377(8) 0.052(4) Uani 1 1 d .
N3 N 0.0641(16) 1.1695(10) 0.0250(10) 0.074(6) Uani 1 1 d .
C46 C -0.0211(17) 0.9894(15) 0.1081(11) 0.078(8) Uani 1 1 d .
H46A H -0.0899 1.0056 0.1313 0.118 Uiso 1 1 calc R
H46B H -0.0279 0.9455 0.0898 0.118 Uiso 1 1 calc R
H46C H -0.0005 1.0310 0.0764 0.118 Uiso 1 1 calc R
C47 C 1.4820(17) 0.3406(12) 0.4197(13) 0.088(9) Uani 1 1 d .
H47A H 1.5571 0.3379 0.4012 0.132 Uiso 1 1 calc R
H47B H 1.4378 0.3318 0.3910 0.132 Uiso 1 1 calc R
H47C H 1.4746 0.3018 0.4556 0.132 Uiso 1 1 calc R
C48 C 1.5242(17) 0.4752(12) 0.4148(13) 0.083(8) Uani 1 1 d .
H48A H 1.5917 0.4486 0.3974 0.125 Uiso 1 1 calc R
H48B H 1.5368 0.4986 0.4480 0.125 Uiso 1 1 calc R
H48C H 1.4960 0.5145 0.3839 0.125 Uiso 1 1 calc R
C49 C 0.0349(18) 0.9799(13) 0.2144(9) 0.073(7) Uani 1 1 d .
H49A H -0.0420 0.9972 0.2213 0.109 Uiso 1 1 calc R
H49B H 0.0751 1.0184 0.2221 0.109 Uiso 1 1 calc R
H49C H 0.0509 0.9323 0.2415 0.109 Uiso 1 1 calc R
C50 C 0.013(3) 1.2107(19) 0.0741(14) 0.131(13) Uani 1 1 d .
H50A H -0.0517 1.2427 0.0626 0.196 Uiso 1 1 calc R
H50B H 0.0630 1.2427 0.0822 0.196 Uiso 1 1 calc R
H50C H -0.0059 1.1744 0.1103 0.196 Uiso 1 1 calc R
C51 C 0.005(3) 1.178(2) -0.0298(15) 0.140(13) Uani 1 1 d .
H51A H -0.0587 1.2157 -0.0253 0.210 Uiso 1 1 calc R
H51B H -0.0163 1.1294 -0.0327 0.210 Uiso 1 1 calc R
H51C H 0.0528 1.1956 -0.0664 0.210 Uiso 1 1 calc R
O23 O 0.2801(14) 0.9331(10) 0.2624(8) 0.096(5) Uani 1 1 d .
C52 C 0.320(3) 0.9816(18) 0.2877(15) 0.120(10) Uani 1 1 d U
H52 H 0.2749 1.0043 0.3189 0.144 Uiso 1 1 calc R
N4 N 0.4203(16) 1.0000(11) 0.2712(8) 0.071(5) Uani 1 1 d .
C53 C 0.459(3) 1.0622(18) 0.292(2) 0.160(16) Uani 1 1 d .
H53A H 0.5339 1.0655 0.2741 0.241 Uiso 1 1 calc R
H53B H 0.4536 1.0524 0.3357 0.241 Uiso 1 1 calc R
H53C H 0.4153 1.1101 0.2793 0.241 Uiso 1 1 calc R
C54 C 0.497(2) 0.9722(18) 0.2283(14) 0.133(13) Uani 1 1 d .
H54A H 0.5628 0.9956 0.2257 0.200 Uiso 1 1 calc R
H54B H 0.4714 0.9839 0.1892 0.200 Uiso 1 1 calc R
H54C H 0.5131 0.9171 0.2393 0.200 Uiso 1 1 calc R
O24 O 0.8064(18) 0.9659(11) 0.3932(8) 0.115(7) Uani 1 1 d .
C55 C 0.884(3) 0.9066(19) 0.3876(14) 0.108(10) Uani 1 1 d U
H55 H 0.8623 0.8596 0.3843 0.130 Uiso 1 1 calc R
N5 N 0.997(2) 0.9095(11) 0.3863(10) 0.099(8) Uani 1 1 d .
C56 C 1.066(3) 0.8436(16) 0.3776(11) 0.109(10) Uani 1 1 d .
H56A H 1.0250 0.8047 0.3717 0.164 Uiso 1 1 calc R
H56B H 1.1026 0.8254 0.4130 0.164 Uiso 1 1 calc R
H56C H 1.1195 0.8545 0.3421 0.164 Uiso 1 1 calc R
C57 C 1.030(3) 0.9780(15) 0.3945(14) 0.125(12) Uani 1 1 d .
H57A H 0.9671 1.0160 0.3994 0.187 Uiso 1 1 calc R
H57B H 1.0798 0.9964 0.3592 0.187 Uiso 1 1 calc R
H57C H 1.0657 0.9689 0.4304 0.187 Uiso 1 1 calc R
O25 O 0.2468(14) 1.2703(10) 0.5043(8) 0.093(5) Uani 1 1 d .
C58 C 0.170(2) 1.2418(12) 0.4964(9) 0.062(6) Uani 1 1 d .
H58 H 0.1013 1.2643 0.5116 0.074 Uiso 1 1 calc R
N6 N 0.1730(15) 1.1825(9) 0.4686(8) 0.055(4) Uani 1 1 d .
C59 C 0.074(2) 1.1550(12) 0.4618(10) 0.078(7) Uani 1 1 d .
H59A H 0.0918 1.1122 0.4394 0.116 Uiso 1 1 calc R
H59B H 0.0293 1.1959 0.4398 0.116 Uiso 1 1 calc R
H59C H 0.0352 1.1384 0.5016 0.116 Uiso 1 1 calc R
C60 C 0.275(2) 1.149(2) 0.4428(16) 0.148(14) Uani 1 1 d .
H60A H 0.2656 1.1068 0.4231 0.221 Uiso 1 1 calc R
H60B H 0.3201 1.1294 0.4746 0.221 Uiso 1 1 calc R
H60C H 0.3105 1.1869 0.4131 0.221 Uiso 1 1 calc R

loop_
_atom_site_aniso_label
_atom_site_aniso_U_11
_atom_site_aniso_U_22
_atom_site_aniso_U_33
_atom_site_aniso_U_23
_atom_site_aniso_U_13
_atom_site_aniso_U_12
Dy1 0.0202(5) 0.0212(4) 0.0156(4) -0.0110(3) -0.0068(3) 0.0048(3)
Dy2 0.0178(5) 0.0186(4) 0.0204(4) -0.0109(3) -0.0081(3) 0.0024(3)
O1 0.031(4) 0.029(4) 0.027(4) -0.008(3) -0.012(3) 0.000(3)
O2 0.028(7) 0.033(6) 0.029(6) -0.014(5) -0.004(5) -0.005(5)
C1 0.022(9) 0.025(8) 0.038(10) -0.007(7) -0.012(7) -0.005(7)
C2 0.022(9) 0.031(8) 0.032(9) -0.018(7) -0.007(7) -0.004(7)
C3 0.042(11) 0.023(8) 0.043(10) -0.021(7) -0.022(8) 0.007(7)
C4 0.032(10) 0.031(9) 0.020(8) -0.001(7) -0.015(7) -0.002(7)
C5 0.040(11) 0.027(9) 0.029(9) -0.012(7) -0.011(8) -0.013(8)
C6 0.064(13) 0.029(9) 0.026(9) -0.002(7) -0.021(8) -0.010(8)
C7 0.058(12) 0.031(9) 0.024(9) 0.000(7) -0.028(8) -0.009(8)
C8 0.035(10) 0.029(8) 0.024(9) -0.016(7) -0.014(7) -0.002(7)
C9 0.036(10) 0.028(9) 0.026(9) -0.012(7) -0.007(7) -0.006(7)
C10 0.040(6) 0.028(5) 0.033(5) -0.008(4) -0.005(4) -0.005(4)
C11 0.031(10) 0.018(7) 0.035(10) -0.011(7) -0.012(7) -0.010(7)
C12 0.053(12) 0.028(8) 0.035(10) -0.013(7) -0.027(8) -0.004(8)
C13 0.014(9) 0.031(8) 0.039(10) -0.016(7) -0.008(7) -0.001(6)
C14 0.020(5) 0.027(5) 0.025(5) -0.006(4) -0.007(4) -0.003(4)
O3 0.040(7) 0.033(6) 0.045(7) -0.023(5) -0.016(6) -0.002(5)
O4 0.029(4) 0.034(4) 0.033(4) -0.010(4) -0.017(4) -0.002(4)
S1 0.048(3) 0.024(2) 0.034(2) -0.0111(17) -0.018(2) -0.0048(19)
O5 0.070(9) 0.028(6) 0.039(7) -0.011(5) -0.017(6) -0.011(6)
O6 0.044(8) 0.045(7) 0.056(8) -0.028(6) -0.030(6) 0.011(6)
O7 0.028(4) 0.025(4) 0.020(4) -0.007(3) -0.012(3) 0.003(3)
O8 0.018(6) 0.030(6) 0.036(6) 0.001(5) -0.019(5) -0.002(5)
C15 0.035(11) 0.018(8) 0.026(9) -0.004(6) -0.011(7) 0.006(7)
C16 0.030(10) 0.024(8) 0.029(9) 0.005(7) -0.020(7) -0.002(7)
C17 0.051(12) 0.030(9) 0.026(9) 0.009(7) -0.023(8) -0.014(8)
C18 0.049(6) 0.049(6) 0.049(6) -0.002(4) -0.019(5) -0.009(4)
C19 0.055(7) 0.055(6) 0.058(7) -0.003(5) -0.014(5) -0.015(5)
C20 0.025(9) 0.030(9) 0.038(10) 0.003(7) -0.023(8) 0.005(7)
C21 0.056(13) 0.034(10) 0.045(11) 0.009(8) -0.036(10) -0.013(9)
C22 0.057(12) 0.020(8) 0.040(10) 0.007(7) -0.028(9) -0.014(8)
C23 0.043(11) 0.019(8) 0.036(10) 0.002(7) -0.023(8) -0.010(7)
C24 0.064(14) 0.041(11) 0.066(14) 0.020(10) -0.045(12) -0.019(10)
C25 0.051(12) 0.024(8) 0.044(11) 0.008(7) -0.026(9) -0.005(8)
C26 0.035(11) 0.030(9) 0.041(10) -0.010(8) -0.017(8) -0.005(8)
C27 0.032(10) 0.025(8) 0.019(8) -0.001(6) -0.017(7) -0.001(7)
C28 0.030(5) 0.027(5) 0.026(5) -0.010(4) -0.007(4) -0.001(4)
O9 0.041(7) 0.016(5) 0.018(5) -0.002(4) -0.016(5) 0.003(4)
O10 0.030(7) 0.037(6) 0.026(6) -0.007(5) -0.017(5) 0.005(5)
S2 0.046(3) 0.040(3) 0.043(3) 0.017(2) -0.031(2) -0.019(2)
O11 0.081(10) 0.038(7) 0.078(10) 0.009(7) -0.057(8) -0.023(7)
O12 0.042(9) 0.097(11) 0.057(9) 0.024(8) -0.011(7) -0.017(8)
O13 0.024(6) 0.028(5) 0.012(5) -0.013(4) 0.001(4) 0.000(5)
O14 0.037(7) 0.021(5) 0.013(5) -0.009(4) -0.003(5) -0.006(5)
C29 0.025(9) 0.019(8) 0.012(8) -0.005(6) -0.003(7) 0.004(7)
C30 0.025(5) 0.027(5) 0.020(5) -0.009(4) -0.002(4) -0.004(4)
C31 0.027(9) 0.025(8) 0.026(8) -0.015(6) 0.001(7) -0.001(7)
C32 0.031(10) 0.049(10) 0.031(9) -0.027(8) 0.008(8) -0.010(8)
C33 0.029(10) 0.030(8) 0.032(9) -0.016(7) 0.002(7) -0.013(7)
C34 0.035(6) 0.038(5) 0.038(6) -0.013(4) 0.001(4) -0.010(4)
C35 0.035(10) 0.031(9) 0.029(9) -0.024(7) 0.004(7) -0.003(7)
C36 0.017(9) 0.034(9) 0.037(10) -0.026(7) 0.005(7) -0.004(7)
C37 0.024(9) 0.049(10) 0.028(9) -0.025(8) 0.004(7) -0.008(8)
C38 0.033(10) 0.047(10) 0.037(10) -0.033(8) 0.008(8) -0.015(8)
C39 0.033(10) 0.024(8) 0.031(9) -0.013(7) -0.007(7) -0.001(7)
C40 0.030(5) 0.033(5) 0.031(5) -0.013(4) -0.002(4) -0.001(4)
C41 0.017(5) 0.024(5) 0.018(5) -0.007(4) -0.002(4) 0.000(4)
C42 0.029(10) 0.015(7) 0.016(8) -0.005(6) -0.011(7) -0.004(7)
O15 0.015(6) 0.031(6) 0.030(6) -0.019(5) 0.002(5) 0.001(5)
S3 0.034(3) 0.040(2) 0.035(2) -0.0285(19) 0.012(2) -0.016(2)
O16 0.069(9) 0.042(7) 0.043(7) -0.032(6) 0.019(6) -0.023(6)
O17 0.026(7) 0.071(9) 0.050(8) -0.043(7) 0.002(6) 0.000(6)
O18 0.021(6) 0.038(6) 0.024(6) -0.019(5) -0.010(5) 0.011(5)
O19 0.022(6) 0.048(7) 0.027(6) -0.015(5) -0.002(5) -0.005(5)
O20 0.040(5) 0.040(4) 0.037(4) -0.015(4) -0.003(4) 0.006(4)
O21 0.026(7) 0.034(7) 0.073(9) -0.031(6) -0.011(6) 0.006(5)
O22 0.035(7) 0.043(7) 0.093(10) -0.038(7) 0.029(7) -0.017(6)
C43 0.028(11) 0.042(11) 0.059(13) -0.015(9) -0.010(9) 0.006(8)
C44 0.035(12) 0.039(10) 0.050(12) -0.010(9) 0.001(9) -0.006(8)
C45 0.065(16) 0.073(15) 0.073(16) -0.013(13) -0.031(13) -0.005(13)
N1 0.042(10) 0.053(10) 0.046(10) -0.013(8) 0.002(8) -0.012(8)
N2 0.029(9) 0.042(9) 0.083(12) -0.011(8) 0.000(8) -0.005(7)
N3 0.069(14) 0.051(11) 0.090(16) -0.006(10) -0.009(12) 0.025(10)
C46 0.046(15) 0.12(2) 0.070(16) -0.005(15) -0.024(13) 0.000(14)
C47 0.041(14) 0.061(15) 0.16(3) -0.029(16) -0.002(15) 0.017(11)
C48 0.048(15) 0.064(15) 0.14(2) -0.004(15) -0.034(15) -0.015(12)
C49 0.070(16) 0.087(16) 0.065(15) -0.053(13) 0.031(12) -0.018(13)
C50 0.12(3) 0.16(3) 0.11(3) -0.08(2) 0.03(2) 0.00(2)
C51 0.13(3) 0.16(3) 0.14(3) -0.03(2) -0.07(3) 0.01(2)
O23 0.088(13) 0.101(13) 0.110(14) -0.029(11) -0.015(11) -0.032(10)
C52 0.119(11) 0.120(11) 0.118(11) -0.017(5) -0.016(5) -0.013(5)
N4 0.064(13) 0.089(14) 0.058(12) -0.020(10) 0.002(10) -0.007(11)
C53 0.11(3) 0.13(3) 0.28(5) -0.08(3) -0.04(3) -0.05(2)
C54 0.11(3) 0.15(3) 0.11(3) -0.01(2) 0.03(2) 0.03(2)
O24 0.159(19) 0.097(14) 0.086(13) -0.003(11) -0.042(13) 0.006(13)
C55 0.109(11) 0.108(10) 0.107(11) -0.015(5) -0.016(5) -0.012(5)
N5 0.15(2) 0.059(13) 0.089(16) -0.028(11) 0.021(15) -0.035(14)
C56 0.17(3) 0.10(2) 0.049(15) -0.018(14) 0.039(17) -0.02(2)
C57 0.16(3) 0.09(2) 0.14(3) -0.031(19) 0.03(2) -0.08(2)
O25 0.095(13) 0.112(14) 0.091(13) -0.025(10) -0.018(10) -0.055(11)
C58 0.088(18) 0.054(13) 0.053(13) -0.020(11) -0.001(12) -0.035(12)
N6 0.065(12) 0.045(9) 0.058(11) -0.019(8) -0.007(9) -0.006(9)
C59 0.13(2) 0.059(14) 0.048(13) -0.012(11) -0.008(14) -0.015(14)
C60 0.10(3) 0.18(3) 0.16(3) -0.10(3) 0.01(2) 0.03(2)

loop_
_atom_type_symbol
_atom_type_description
_atom_type_scat_dispersion_real
_atom_type_scat_dispersion_imag
_atom_type_scat_source
Dy Dy -0.1892 4.4098 'International Tables Vol C Tables 4.2.6.8 and 6.1.1.4'
C C 0.0033 0.0016 'International Tables Vol C Tables 4.2.6.8 and 6.1.1.4'
O O 0.0106 0.0060 'International Tables Vol C Tables 4.2.6.8 and 6.1.1.4'
S S 0.1246 0.1234 'International Tables Vol C Tables 4.2.6.8 and 6.1.1.4'
H H 0.0000 0.0000 'International Tables Vol C Tables 4.2.6.8 and 6.1.1.4'
N N 0.0061 0.0033 'International Tables Vol C Tables 4.2.6.8 and 6.1.1.4'

loop_
_geom_angle_atom_site_label_1
_geom_angle_atom_site_label_2
_geom_angle_atom_site_label_3
_geom_angle
_geom_angle_site_symmetry_1
_geom_angle_site_symmetry_3
O7 Dy1 O18 74.6(4) 2_675 .
O7 Dy1 O19 148.6(4) 2_675 .
O18 Dy1 O19 136.8(4) . .
O7 Dy1 O8 124.7(3) 2_675 .
O18 Dy1 O8 77.7(3) . .
O19 Dy1 O8 73.6(3) . .
O7 Dy1 O1 80.9(3) 2_675 .
O18 Dy1 O1 74.9(3) . .
O19 Dy1 O1 104.1(3) . .
O8 Dy1 O1 134.9(3) . .
O7 Dy1 O15 80.7(3) 2_675 .
O18 Dy1 O15 129.7(3) . .
O19 Dy1 O15 77.0(3) . .
O8 Dy1 O15 81.7(3) . .
O1 Dy1 O15 142.8(3) . .
O7 Dy1 O20 79.2(4) 2_675 .
O18 Dy1 O20 139.8(4) . .
O19 Dy1 O20 73.4(4) . .
O8 Dy1 O20 142.4(4) . .
O1 Dy1 O20 71.2(4) . .
O15 Dy1 O20 73.7(4) . .
O7 Dy1 O2 128.1(3) 2_675 .
O18 Dy1 O2 70.3(3) . .
O19 Dy1 O2 74.8(3) . .
O8 Dy1 O2 83.4(3) . .
O1 Dy1 O2 54.0(3) . .
O15 Dy1 O2 150.9(3) . .
O20 Dy1 O2 104.8(4) . .
O7 Dy1 C1 103.0(4) 2_675 .
O18 Dy1 C1 67.5(4) . .
O19 Dy1 C1 92.3(4) . .
O8 Dy1 C1 109.1(4) . .
O1 Dy1 C1 26.5(4) . .
O15 Dy1 C1 162.3(4) . .
O20 Dy1 C1 89.8(4) . .
O2 Dy1 C1 27.8(4) . .
O7 Dy1 O7 76.3(3) 2_675 .
O18 Dy1 O7 64.1(3) . .
O19 Dy1 O7 114.3(3) . .
O8 Dy1 O7 48.5(3) . .
O1 Dy1 O7 137.0(3) . .
O15 Dy1 O7 67.8(3) . .
O20 Dy1 O7 137.0(3) . .
O2 Dy1 O7 118.1(3) . .
C1 Dy1 O7 129.9(4) . .
O7 Dy1 C15 101.4(4) 2_675 .
O18 Dy1 C15 70.5(4) . .
O19 Dy1 C15 92.8(4) . .
O8 Dy1 C15 23.5(3) . .
O1 Dy1 C15 143.1(4) . .
O15 Dy1 C15 72.5(4) . .
O20 Dy1 C15 145.6(4) . .
O2 Dy1 C15 101.5(4) . .
C1 Dy1 C15 122.7(4) . .
O7 Dy1 C15 25.0(3) . .
O9 Dy2 O14 77.1(3) 2_766 1_645
O9 Dy2 O10 122.6(4) 2_766 .
O14 Dy2 O10 78.8(3) 1_645 .
O9 Dy2 O13 75.7(3) 2_766 2_676
O14 Dy2 O13 127.5(3) 1_645 2_676
O10 Dy2 O13 79.4(3) . 2_676
O9 Dy2 O21 79.0(4) 2_766 .
O14 Dy2 O21 75.9(4) 1_645 .
O10 Dy2 O21 141.6(4) . .
O13 Dy2 O21 139.0(4) 2_676 .
O9 Dy2 O22 146.4(4) 2_766 .
O14 Dy2 O22 77.9(4) 1_645 .
O10 Dy2 O22 73.3(4) . .
O13 Dy2 O22 137.8(3) 2_676 .
O21 Dy2 O22 73.5(4) . .
O9 Dy2 O4 82.4(3) 2_766 1_656
O14 Dy2 O4 145.2(3) 1_645 1_656
O10 Dy2 O4 136.0(4) . 1_656
O13 Dy2 O4 72.5(3) 2_676 1_656
O21 Dy2 O4 72.7(4) . 1_656
O22 Dy2 O4 106.7(4) . 1_656
O9 Dy2 O3 132.3(3) 2_766 1_656
O14 Dy2 O3 150.1(3) 1_645 1_656
O10 Dy2 O3 86.2(4) . 1_656
O13 Dy2 O3 73.6(3) 2_676 1_656
O21 Dy2 O3 102.0(4) . 1_656
O22 Dy2 O3 73.1(4) . 1_656
O4 Dy2 O3 53.9(4) 1_656 1_656
O9 Dy2 C14 106.7(4) 2_766 1_656
O14 Dy2 C14 162.9(4) 1_645 1_656
O10 Dy2 C14 111.2(4) . 1_656
O13 Dy2 C14 69.2(4) 2_676 1_656
O21 Dy2 C14 88.3(4) . 1_656
O22 Dy2 C14 91.5(4) . 1_656
O4 Dy2 C14 26.6(4) 1_656 1_656
O3 Dy2 C14 27.5(4) 1_656 1_656
C1 O1 Dy1 95.1(9) . .
C1 O2 Dy1 86.9(8) . .
O1 C1 O2 122.7(14) . .
O1 C1 C2 118.4(13) . .
O2 C1 C2 118.9(13) . .
O1 C1 Dy1 58.4(8) . .
O2 C1 Dy1 65.3(7) . .
C2 C1 Dy1 166.3(10) . .
C4 C2 C3 120.2(14) . .
C4 C2 C1 122.1(14) . .
C3 C2 C1 117.7(13) . .
C6 C3 C2 120.9(13) . .
C6 C3 H3 119.6 . .
C2 C3 H3 119.6 . .
C5 C4 C2 117.8(14) . .
C5 C4 H4 121.1 . .
C2 C4 H4 121.1 . .
C4 C5 C7 123.2(14) . .
C4 C5 S1 126.6(12) . .
C7 C5 S1 110.1(11) . .
C3 C6 C7 118.9(14) . .
C3 C6 H6 120.5 . .
C7 C6 H6 120.5 . .
C5 C7 C6 118.9(14) . .
C5 C7 C8 113.8(13) . .
C6 C7 C8 127.3(14) . .
C10 C8 C9 118.7(14) . .
C10 C8 C7 128.8(14) . .
C9 C8 C7 112.4(13) . .
C11 C9 C8 122.7(14) . .
C11 C9 S1 126.6(12) . .
C8 C9 S1 110.6(11) . .
C8 C10 C12 119.0(14) . .
C8 C10 H10 120.5 . .
C12 C10 H10 120.5 . .
C13 C11 C9 117.8(14) . .
C13 C11 H11 121.1 . .
C9 C11 H11 121.1 . .
C10 C12 C13 121.2(15) . .
C10 C12 H12 119.4 . .
C13 C12 H12 119.4 . .
C11 C13 C12 120.5(14) . .
C11 C13 C14 118.9(13) . .
C12 C13 C14 120.6(14) . .
O4 C14 O3 124.6(14) . .
O4 C14 C13 117.6(13) . .
O3 C14 C13 117.7(13) . .
O4 C14 Dy2 61.7(8) . 1_454
O3 C14 Dy2 63.3(8) . 1_454
C13 C14 Dy2 170.5(10) . 1_454
C14 O3 Dy2 89.2(9) . 1_454
C14 O4 Dy2 91.7(9) . 1_454
O5 S1 O6 116.7(7) . .
O5 S1 C5 111.4(7) . .
O6 S1 C5 110.6(7) . .
O5 S1 C9 112.8(7) . .
O6 S1 C9 110.1(7) . .
C5 S1 C9 92.7(6) . .
C15 O7 Dy1 173.9(10) . 2_675
C15 O7 Dy1 82.2(9) . .
Dy1 O7 Dy1 103.7(3) 2_675 .
C15 O8 Dy1 106.7(8) . .
O8 C15 O7 122.4(13) . .
O8 C15 C16 120.9(13) . .
O7 C15 C16 116.7(14) . .
O8 C15 Dy1 49.9(7) . .
O7 C15 Dy1 72.7(8) . .
C16 C15 Dy1 169.1(11) . .
C17 C16 C18 119.0(14) . .
C17 C16 C15 121.9(13) . .
C18 C16 C15 118.9(14) . .
C20 C17 C16 116.9(14) . .
C20 C17 H17 121.5 . .
C16 C17 H17 121.5 . .
C16 C18 C19 123.3(17) . .
C16 C18 H18 118.3 . .
C19 C18 H18 118.3 . .
C21 C19 C18 116.2(16) . .
C21 C19 H19 121.9 . .
C18 C19 H19 121.9 . .
C21 C20 C17 123.7(15) . .
C21 C20 S2 111.3(11) . .
C17 C20 S2 124.9(12) . .
C20 C21 C19 120.8(16) . .
C20 C21 C22 113.3(14) . .
C19 C21 C22 125.9(15) . .
C24 C22 C23 120.6(15) . .
C24 C22 C21 128.2(15) . .
C23 C22 C21 111.2(13) . .
C26 C23 C22 121.6(14) . .
C26 C23 S2 127.5(12) . .
C22 C23 S2 110.9(11) . .
C22 C24 C25 117.9(16) . .
C22 C24 H24 121.0 . .
C25 C24 H24 121.1 . .
C24 C25 C27 119.9(14) . .
C24 C25 H25 120.1 . .
C27 C25 H25 120.1 . .
C23 C26 C27 120.6(15) . .
C23 C26 H26 119.7 . .
C27 C26 H26 119.7 . .
C26 C27 C25 119.5(14) . .
C26 C27 C28 121.6(14) . .
C25 C27 C28 119.0(13) . .
O10 C28 O9 122.1(14) . .
O10 C28 C27 117.2(13) . .
O9 C28 C27 120.7(14) . .
C28 O9 Dy2 174.4(9) . 2_766
C28 O10 Dy2 112.1(9) . .
O11 S2 O12 117.3(9) . .
O11 S2 C23 110.1(8) . .
O12 S2 C23 111.0(8) . .
O11 S2 C20 110.1(8) . .
O12 S2 C20 112.4(8) . .
C23 S2 C20 93.4(7) . .
C29 O13 Dy2 139.2(9) . 2_676
C29 O14 Dy2 138.5(9) . 1_465
O13 C29 O14 127.9(13) . .
O13 C29 C30 117.4(12) . .
O14 C29 C30 114.7(12) . .
C32 C30 C31 120.4(13) . .
C32 C30 C29 119.9(13) . .
C31 C30 C29 119.6(13) . .
C33 C31 C30 117.5(13) . .
C33 C31 H31 121.3 . .
C30 C31 H31 121.3 . .
C30 C32 C34 121.8(14) . .
C30 C32 H32 119.1 . .
C34 C32 H32 119.1 . .
C35 C33 C31 123.1(13) . .
C35 C33 S3 110.3(11) . .
C31 C33 S3 126.5(11) . .
C35 C34 C32 117.8(15) . .
C35 C34 H34 121.1 . .
C32 C34 H34 121.1 . .
C33 C35 C34 119.2(13) . .
C33 C35 C36 113.4(13) . .
C34 C35 C36 127.3(14) . .
C38 C36 C37 117.8(13) . .
C38 C36 C35 128.9(13) . .
C37 C36 C35 113.2(13) . .
C36 C37 C39 123.2(14) . .
C36 C37 S3 110.4(11) . .
C39 C37 S3 126.4(12) . .
C36 C38 C40 119.7(14) . .
C36 C38 H38 120.1 . .
C40 C38 H38 120.1 . .
C41 C39 C37 117.7(13) . .
C41 C39 H39 121.2 . .
C37 C39 H39 121.2 . .
C38 C40 C41 122.3(15) . .
C38 C40 H40 118.8 . .
C41 C40 H40 118.8 . .
C39 C41 C40 119.2(13) . .
C39 C41 C42 121.1(12) . .
C40 C41 C42 119.7(13) . .
O15 C42 O18 127.1(13) . 2_675
O15 C42 C41 118.4(13) . .
O18 C42 C41 114.5(12) 2_675 .
C42 O15 Dy1 129.6(9) . .
O16 S3 O17 118.7(8) . .
O16 S3 C37 110.5(8) . .
O17 S3 C37 110.0(7) . .
O16 S3 C33 111.2(7) . .
O17 S3 C33 110.8(7) . .
C37 S3 C33 92.6(7) . .
C42 O18 Dy1 143.4(9) 2_675 .
C44 O19 Dy1 130.7(11) . .
C45 O20 Dy1 130.9(13) . .
C43 O21 Dy2 131.1(11) . .
O21 C43 N2 123.6(17) . .
O21 C43 H43 118.2 . .
N2 C43 H43 118.2 . .
O19 C44 N1 122.6(17) . .
O20 C45 N3 126(2) . .
O20 C45 H45 116.9 . .
N3 C45 H45 116.9 . .
C44 N1 C49 124.0(17) . .
C44 N1 C46 118.5(16) . .
C49 N1 C46 117.4(17) . .
C43 N2 C48 124.0(17) . .
C43 N2 C47 121.7(15) . .
C48 N2 C47 113.7(17) . .
C45 N3 C50 120(2) . .
C45 N3 C51 122(2) . .
C50 N3 C51 117(2) . .
N1 C46 H46A 109.5 . .
N1 C46 H46B 109.5 . .
H46A C46 H46B 109.5 . .
N1 C46 H46C 109.5 . .
H46A C46 H46C 109.5 . .
H46B C46 H46C 109.5 . .
N2 C47 H47A 109.5 . .
N2 C47 H47B 109.5 . .
H47A C47 H47B 109.5 . .
N2 C47 H47C 109.5 . .
H47A C47 H47C 109.5 . .
H47B C47 H47C 109.5 . .
N2 C48 H48A 109.5 . .
N2 C48 H48B 109.5 . .
H48A C48 H48B 109.5 . .
N2 C48 H48C 109.5 . .
H48A C48 H48C 109.5 . .
H48B C48 H48C 109.5 . .
N1 C49 H49A 109.5 . .
N1 C49 H49B 109.5 . .
H49A C49 H49B 109.5 . .
N1 C49 H49C 109.5 . .
H49A C49 H49C 109.5 . .
H49B C49 H49C 109.5 . .
N3 C50 H50A 109.5 . .
N3 C50 H50B 109.5 . .
H50A C50 H50B 109.5 . .
N3 C50 H50C 109.5 . .
H50A C50 H50C 109.5 . .
H50B C50 H50C 109.5 . .
N3 C51 H51A 109.5 . .
N3 C51 H51B 109.5 . .
H51A C51 H51B 109.5 . .
N3 C51 H51C 109.5 . .
H51A C51 H51C 109.5 . .
H51B C51 H51C 109.5 . .
O23 C52 N4 123(3) . .
O23 C52 H52 118.4 . .
N4 C52 H52 118.4 . .
C52 N4 C54 127(3) . .
C52 N4 C53 123(3) . .
C54 N4 C53 109(3) . .
N4 C53 H53A 109.5 . .
N4 C53 H53B 109.5 . .
H53A C53 H53B 109.5 . .
N4 C53 H53C 109.5 . .
H53A C53 H53C 109.5 . .
H53B C53 H53C 109.5 . .
N4 C54 H54A 109.5 . .
N4 C54 H54B 109.5 . .
H54A C54 H54B 109.5 . .
N4 C54 H54C 109.5 . .
H54A C54 H54C 109.5 . .
H54B C54 H54C 109.5 . .
O24 C55 N5 125(3) . .
O24 C55 H55 117.6 . .
N5 C55 H55 117.6 . .
C56 N5 C57 125(3) . .
C56 N5 C55 117(2) . .
C57 N5 C55 118(3) . .
N5 C56 H56A 109.5 . .
N5 C56 H56B 109.5 . .
H56A C56 H56B 109.5 . .
N5 C56 H56C 109.5 . .
H56A C56 H56C 109.5 . .
H56B C56 H56C 109.5 . .
N5 C57 H57A 109.5 . .
N5 C57 H57B 109.5 . .
H57A C57 H57B 109.5 . .
N5 C57 H57C 109.5 . .
H57A C57 H57C 109.5 . .
H57B C57 H57C 109.5 . .
O25 C58 N6 127(2) . .
O25 C58 H58 116.4 . .
N6 C58 H58 116.4 . .
C58 N6 C60 118(2) . .
C58 N6 C59 121.0(19) . .
C60 N6 C59 121(2) . .
N6 C59 H59A 109.5 . .
N6 C59 H59B 109.5 . .
H59A C59 H59B 109.5 . .
N6 C59 H59C 109.5 . .
H59A C59 H59C 109.5 . .
H59B C59 H59C 109.5 . .
N6 C60 H60A 109.5 . .
N6 C60 H60B 109.5 . .
H60A C60 H60B 109.5 . .
N6 C60 H60C 109.5 . .
H60A C60 H60C 109.5 . .
H60B C60 H60C 109.5 . .

loop_
_geom_bond_atom_site_label_1
_geom_bond_atom_site_label_2
_geom_bond_distance
_geom_bond_site_symmetry_2
Dy1 O7 2.325(10) 2_675
Dy1 O18 2.340(10) .
Dy1 O19 2.350(10) .
Dy1 O8 2.379(9) .
Dy1 O1 2.392(10) .
Dy1 O15 2.395(10) .
Dy1 O20 2.433(11) .
Dy1 O2 2.546(10) .
Dy1 C1 2.798(15) .
Dy1 O7 2.874(9) .
Dy1 C15 2.982(15) .
Dy2 O9 2.293(9) 2_766
Dy2 O14 2.365(9) 1_645
Dy2 O10 2.375(9) .
Dy2 O13 2.387(9) 2_676
Dy2 O21 2.391(11) .
Dy2 O22 2.427(12) .
Dy2 O4 2.439(10) 1_656
Dy2 O3 2.473(10) 1_656
Dy2 C14 2.768(15) 1_656
O1 C1 1.254(17) .
O2 C1 1.305(17) .
C1 C2 1.53(2) .
C2 C4 1.39(2) .
C2 C3 1.41(2) .
C3 C6 1.38(2) .
C3 H3 0.9300 .
C4 C5 1.37(2) .
C4 H4 0.9300 .
C5 C7 1.39(2) .
C5 S1 1.782(15) .
C6 C7 1.39(2) .
C6 H6 0.9300 .
C7 C8 1.49(2) .
C8 C10 1.39(2) .
C8 C9 1.394(19) .
C9 C11 1.39(2) .
C9 S1 1.791(16) .
C10 C12 1.39(2) .
C10 H10 0.9300 .
C11 C13 1.37(2) .
C11 H11 0.9300 .
C12 C13 1.395(19) .
C12 H12 0.9300 .
C13 C14 1.53(2) .
C14 O4 1.240(17) .
C14 O3 1.276(17) .
C14 Dy2 2.768(15) 1_454
O3 Dy2 2.473(10) 1_454
O4 Dy2 2.439(10) 1_454
S1 O5 1.449(12) .
S1 O6 1.459(12) .
O7 C15 1.274(17) .
O7 Dy1 2.325(10) 2_675
O8 C15 1.241(17) .
C15 C16 1.506(19) .
C16 C17 1.40(2) .
C16 C18 1.40(2) .
C17 C20 1.401(19) .
C17 H17 0.9300 .
C18 C19 1.41(2) .
C18 H18 0.9300 .
C19 C21 1.39(2) .
C19 H19 0.9300 .
C20 C21 1.37(2) .
C20 S2 1.781(15) .
C21 C22 1.53(2) .
C22 C24 1.39(2) .
C22 C23 1.42(2) .
C23 C26 1.35(2) .
C23 S2 1.766(15) .
C24 C25 1.43(2) .
C24 H24 0.9300 .
C25 C27 1.44(2) .
C25 H25 0.9300 .
C26 C27 1.39(2) .
C26 H26 0.9300 .
C27 C28 1.47(2) .
C28 O10 1.271(17) .
C28 O9 1.274(17) .
O9 Dy2 2.293(9) 2_766
S2 O11 1.412(14) .
S2 O12 1.456(14) .
O13 C29 1.232(16) .
O13 Dy2 2.387(9) 2_676
O14 C29 1.267(16) .
O14 Dy2 2.365(9) 1_465
C29 C30 1.532(19) .
C30 C32 1.38(2) .
C30 C31 1.398(19) .
C31 C33 1.40(2) .
C31 H31 0.9300 .
C32 C34 1.42(2) .
C32 H32 0.9300 .
C33 C35 1.39(2) .
C33 S3 1.794(14) .
C34 C35 1.40(2) .
C34 H34 0.9300 .
C35 C36 1.488(19) .
C36 C38 1.36(2) .
C36 C37 1.39(2) .
C37 C39 1.41(2) .
C37 S3 1.787(15) .
C38 C40 1.39(2) .
C38 H38 0.9300 .
C39 C41 1.37(2) .
C39 H39 0.9300 .
C40 C41 1.392(19) .
C40 H40 0.9300 .
C41 C42 1.530(19) .
C42 O15 1.259(16) .
C42 O18 1.268(17) 2_675
S3 O16 1.435(12) .
S3 O17 1.452(13) .
O18 C42 1.268(17) 2_675
O19 C44 1.24(2) .
O20 C45 1.22(2) .
O21 C43 1.182(18) .
C43 N2 1.33(2) .
C43 H43 0.9300 .
C44 N1 1.33(2) .
C45 N3 1.34(3) .
C45 H45 0.9300 .
N1 C49 1.46(2) .
N1 C46 1.53(2) .
N2 C48 1.47(2) .
N2 C47 1.51(2) .
N3 C50 1.44(3) .
N3 C51 1.51(3) .
C46 H46A 0.9600 .
C46 H46B 0.9600 .
C46 H46C 0.9600 .
C47 H47A 0.9600 .
C47 H47B 0.9600 .
C47 H47C 0.9600 .
C48 H48A 0.9600 .
C48 H48B 0.9600 .
C48 H48C 0.9600 .
C49 H49A 0.9600 .
C49 H49B 0.9600 .
C49 H49C 0.9600 .
C50 H50A 0.9600 .
C50 H50B 0.9600 .
C50 H50C 0.9600 .
C51 H51A 0.9600 .
C51 H51B 0.9600 .
C51 H51C 0.9600 .
O23 C52 1.30(3) .
C52 N4 1.32(3) .
C52 H52 0.9300 .
N4 C54 1.35(3) .
N4 C53 1.44(3) .
C53 H53A 0.9600 .
C53 H53B 0.9600 .
C53 H53C 0.9600 .
C54 H54A 0.9600 .
C54 H54B 0.9600 .
C54 H54C 0.9600 .
O24 C55 1.32(3) .
C55 N5 1.42(3) .
C55 H55 0.9300 .
N5 C56 1.36(3) .
N5 C57 1.39(3) .
C56 H56A 0.9600 .
C56 H56B 0.9600 .
C56 H56C 0.9600 .
C57 H57A 0.9600 .
C57 H57B 0.9600 .
C57 H57C 0.9600 .
O25 C58 1.20(2) .
C58 N6 1.31(2) .
C58 H58 0.9300 .
N6 C60 1.41(3) .
N6 C59 1.43(3) .
C59 H59A 0.9600 .
C59 H59B 0.9600 .
C59 H59C 0.9600 .
C60 H60A 0.9600 .
C60 H60B 0.9600 .
C60 H60C 0.9600 .

loop_
_geom_torsion_atom_site_label_1
_geom_torsion_atom_site_label_2
_geom_torsion_atom_site_label_3
_geom_torsion_atom_site_label_4
_geom_torsion
_geom_torsion_site_symmetry_1
_geom_torsion_site_symmetry_4
O7 Dy1 O1 C1 146.1(9) 2_675 .
O18 Dy1 O1 C1 69.7(9) . .
O19 Dy1 O1 C1 -65.6(9) . .
O8 Dy1 O1 C1 15.2(11) . .
O15 Dy1 O1 C1 -152.7(9) . .
O20 Dy1 O1 C1 -132.2(10) . .
O2 Dy1 O1 C1 -6.7(9) . .
O7 Dy1 O1 C1 87.6(10) . .
C15 Dy1 O1 C1 49.2(12) . .
O7 Dy1 O2 C1 -28.6(10) 2_675 .
O18 Dy1 O2 C1 -78.9(9) . .
O19 Dy1 O2 C1 127.1(9) . .
O8 Dy1 O2 C1 -158.1(9) . .
O1 Dy1 O2 C1 6.4(8) . .
O15 Dy1 O2 C1 142.4(9) . .
O20 Dy1 O2 C1 59.3(9) . .
O7 Dy1 O2 C1 -123.1(8) . .
C15 Dy1 O2 C1 -143.1(9) . .
Dy1 O1 C1 O2 12.6(16) . .
Dy1 O1 C1 C2 -164.7(12) . .
Dy1 O2 C1 O1 -11.8(15) . .
Dy1 O2 C1 C2 165.4(12) . .
O7 Dy1 C1 O1 -34.4(9) 2_675 .
O18 Dy1 C1 O1 -101.4(9) . .
O19 Dy1 C1 O1 117.9(9) . .
O8 Dy1 C1 O1 -168.7(8) . .
O15 Dy1 C1 O1 65.9(17) . .
O20 Dy1 C1 O1 44.5(9) . .
O2 Dy1 C1 O1 168.3(15) . .
O7 Dy1 C1 O1 -117.3(8) . .
C15 Dy1 C1 O1 -147.3(8) . .
O7 Dy1 C1 O2 157.3(8) 2_675 .
O18 Dy1 C1 O2 90.3(9) . .
O19 Dy1 C1 O2 -50.4(9) . .
O8 Dy1 C1 O2 23.0(9) . .
O1 Dy1 C1 O2 -168.3(15) . .
O15 Dy1 C1 O2 -102.4(14) . .
O20 Dy1 C1 O2 -123.8(9) . .
O7 Dy1 C1 O2 74.4(9) . .
C15 Dy1 C1 O2 44.4(10) . .
O7 Dy1 C1 C2 46(4) 2_675 .
O18 Dy1 C1 C2 -21(4) . .
O19 Dy1 C1 C2 -162(4) . .
O8 Dy1 C1 C2 -88(4) . .
O1 Dy1 C1 C2 80(4) . .
O15 Dy1 C1 C2 146(4) . .
O20 Dy1 C1 C2 125(4) . .
O2 Dy1 C1 C2 -111(5) . .
O7 Dy1 C1 C2 -37(5) . .
C15 Dy1 C1 C2 -67(4) . .
O1 C1 C2 C4 166.8(14) . .
O2 C1 C2 C4 -11(2) . .
Dy1 C1 C2 C4 94(4) . .
O1 C1 C2 C3 -11(2) . .
O2 C1 C2 C3 171.1(14) . .
Dy1 C1 C2 C3 -84(5) . .
C4 C2 C3 C6 3(2) . .
C1 C2 C3 C6 -178.5(15) . .
C3 C2 C4 C5 -2(2) . .
C1 C2 C4 C5 179.8(14) . .
C2 C4 C5 C7 0(2) . .
C2 C4 C5 S1 176.5(12) . .
C2 C3 C6 C7 -3(3) . .
C4 C5 C7 C6 0(3) . .
S1 C5 C7 C6 -176.5(14) . .
C4 C5 C7 C8 -177.9(15) . .
S1 C5 C7 C8 5.4(18) . .
C3 C6 C7 C5 1(3) . .
C3 C6 C7 C8 178.7(16) . .
C5 C7 C8 C10 177.2(16) . .
C6 C7 C8 C10 -1(3) . .
C5 C7 C8 C9 -2(2) . .
C6 C7 C8 C9 -179.7(17) . .
C10 C8 C9 C11 -2(2) . .
C7 C8 C9 C11 177.5(15) . .
C10 C8 C9 S1 178.2(12) . .
C7 C8 C9 S1 -2.7(17) . .
C9 C8 C10 C12 2(2) . .
C7 C8 C10 C12 -177.5(16) . .
C8 C9 C11 C13 0(2) . .
S1 C9 C11 C13 -179.5(12) . .
C8 C10 C12 C13 0(2) . .
C9 C11 C13 C12 1(2) . .
C9 C11 C13 C14 -179.2(14) . .
C10 C12 C13 C11 -1(2) . .
C10 C12 C13 C14 179.1(15) . .
C11 C13 C14 O4 -3(2) . .
C12 C13 C14 O4 177.3(14) . .
C11 C13 C14 O3 174.4(14) . .
C12 C13 C14 O3 -6(2) . .
C11 C13 C14 Dy2 81(7) . 1_454
C12 C13 C14 Dy2 -99(6) . 1_454
O4 C14 O3 Dy2 7.3(16) . 1_454
C13 C14 O3 Dy2 -169.3(12) . 1_454
O3 C14 O4 Dy2 -7.5(16) . 1_454
C13 C14 O4 Dy2 169.2(11) . 1_454
C4 C5 S1 O5 61.7(16) . .
C7 C5 S1 O5 -121.7(12) . .
C4 C5 S1 O6 -69.8(16) . .
C7 C5 S1 O6 106.8(12) . .
C4 C5 S1 C9 177.6(15) . .
C7 C5 S1 C9 -5.9(13) . .
C11 C9 S1 O5 -60.7(16) . .
C8 C9 S1 O5 119.5(12) . .
C11 C9 S1 O6 71.5(16) . .
C8 C9 S1 O6 -108.2(12) . .
C11 C9 S1 C5 -175.3(15) . .
C8 C9 S1 C5 4.9(13) . .
O7 Dy1 O7 C15 -178.5(10) 2_675 .
O18 Dy1 O7 C15 -99.2(9) . .
O19 Dy1 O7 C15 32.8(9) . .
O8 Dy1 O7 C15 -2.7(8) . .
O1 Dy1 O7 C15 -118.4(8) . .
O15 Dy1 O7 C15 96.1(8) . .
O20 Dy1 O7 C15 124.3(9) . .
O2 Dy1 O7 C15 -52.3(9) . .
C1 Dy1 O7 C15 -82.9(9) . .
O7 Dy1 O7 Dy1 0.0 2_675 2_675
O18 Dy1 O7 Dy1 79.3(4) . 2_675
O19 Dy1 O7 Dy1 -148.6(4) . 2_675
O8 Dy1 O7 Dy1 175.8(6) . 2_675
O1 Dy1 O7 Dy1 60.1(5) . 2_675
O15 Dy1 O7 Dy1 -85.4(4) . 2_675
O20 Dy1 O7 Dy1 -57.2(6) . 2_675
O2 Dy1 O7 Dy1 126.2(4) . 2_675
C1 Dy1 O7 Dy1 95.6(5) . 2_675
C15 Dy1 O7 Dy1 178.5(10) . 2_675
O7 Dy1 O8 C15 7.9(11) 2_675 .
O18 Dy1 O8 C15 69.1(10) . .
O19 Dy1 O8 C15 -143.5(10) . .
O1 Dy1 O8 C15 122.7(9) . .
O15 Dy1 O8 C15 -64.7(10) . .
O20 Dy1 O8 C15 -113.9(10) . .
O2 Dy1 O8 C15 140.4(10) . .
C1 Dy1 O8 C15 129.8(10) . .
O7 Dy1 O8 C15 2.9(9) . .
Dy1 O8 C15 O7 -5.8(17) . .
Dy1 O8 C15 C16 173.0(11) . .
Dy1 O7 C15 O8 -162(8) 2_675 .
Dy1 O7 C15 O8 4.7(14) . .
Dy1 O7 C15 C16 20(10) 2_675 .
Dy1 O7 C15 C16 -174.2(13) . .
Dy1 O7 C15 Dy1 -166(9) 2_675 .
O7 Dy1 C15 O8 -173.4(9) 2_675 .
O18 Dy1 C15 O8 -104.4(10) . .
O19 Dy1 C15 O8 34.8(10) . .
O1 Dy1 C15 O8 -83.4(11) . .
O15 Dy1 C15 O8 110.3(10) . .
O20 Dy1 C15 O8 99.1(11) . .
O2 Dy1 C15 O8 -40.3(10) . .
C1 Dy1 C15 O8 -59.7(11) . .
O7 Dy1 C15 O8 -174.8(15) . .
O7 Dy1 C15 O7 1.5(10) 2_675 .
O18 Dy1 C15 O7 70.4(8) . .
O19 Dy1 C15 O7 -150.4(8) . .
O8 Dy1 C15 O7 174.8(15) . .
O1 Dy1 C15 O7 91.4(9) . .
O15 Dy1 C15 O7 -74.9(8) . .
O20 Dy1 C15 O7 -86.1(10) . .
O2 Dy1 C15 O7 134.6(8) . .
C1 Dy1 C15 O7 115.2(8) . .
O7 Dy1 C15 C16 153(5) 2_675 .
O18 Dy1 C15 C16 -138(6) . .
O19 Dy1 C15 C16 1(6) . .
O8 Dy1 C15 C16 -34(5) . .
O1 Dy1 C15 C16 -117(5) . .
O15 Dy1 C15 C16 76(5) . .
O20 Dy1 C15 C16 65(6) . .
O2 Dy1 C15 C16 -74(6) . .
C1 Dy1 C15 C16 -94(6) . .
O7 Dy1 C15 C16 151(6) . .
O8 C15 C16 C17 -170.5(15) . .
O7 C15 C16 C17 8(2) . .
Dy1 C15 C16 C17 -141(5) . .
O8 C15 C16 C18 4(2) . .
O7 C15 C16 C18 -176.9(15) . .
Dy1 C15 C16 C18 34(6) . .
C18 C16 C17 C20 1(2) . .
C15 C16 C17 C20 175.9(15) . .
C17 C16 C18 C19 0(3) . .
C15 C16 C18 C19 -174.8(17) . .
C16 C18 C19 C21 0(3) . .
C16 C17 C20 C21 -2(3) . .
C16 C17 C20 S2 -177.5(13) . .
C17 C20 C21 C19 2(3) . .
S2 C20 C21 C19 177.8(16) . .
C17 C20 C21 C22 -176.6(16) . .
S2 C20 C21 C22 -1(2) . .
C18 C19 C21 C20 -1(3) . .
C18 C19 C21 C22 177.8(18) . .
C20 C21 C22 C24 180(2) . .
C19 C21 C22 C24 1(3) . .
C20 C21 C22 C23 1(2) . .
C19 C21 C22 C23 -177.9(19) . .
C24 C22 C23 C26 -3(3) . .
C21 C22 C23 C26 176.8(16) . .
C24 C22 C23 S2 -179.5(16) . .
C21 C22 C23 S2 0(2) . .
C23 C22 C24 C25 2(3) . .
C21 C22 C24 C25 -177.6(18) . .
C22 C24 C25 C27 0(3) . .
C22 C23 C26 C27 2(3) . .
S2 C23 C26 C27 178.6(13) . .
C23 C26 C27 C25 -1(3) . .
C23 C26 C27 C28 178.3(15) . .
C24 C25 C27 C26 0(3) . .
C24 C25 C27 C28 -179.2(17) . .
C26 C27 C28 O10 1(2) . .
C25 C27 C28 O10 -180.0(14) . .
C26 C27 C28 O9 -178.7(15) . .
C25 C27 C28 O9 0(2) . .
O10 C28 O9 Dy2 -121(10) . 2_766
C27 C28 O9 Dy2 59(11) . 2_766
O9 C28 O10 Dy2 13.9(18) . .
C27 C28 O10 Dy2 -165.6(10) . .
O9 Dy2 O10 C28 -7.8(11) 2_766 .
O14 Dy2 O10 C28 58.8(10) 1_645 .
O13 Dy2 O10 C28 -73.1(10) 2_676 .
O21 Dy2 O10 C28 108.3(10) . .
O22 Dy2 O10 C28 139.4(11) . .
O4 Dy2 O10 C28 -123.7(10) 1_656 .
O3 Dy2 O10 C28 -147.2(10) 1_656 .
C14 Dy2 O10 C28 -135.7(10) 1_656 .
C26 C23 S2 O11 -64.2(18) . .
C22 C23 S2 O11 112.6(13) . .
C26 C23 S2 O12 67.4(18) . .
C22 C23 S2 O12 -115.8(14) . .
C26 C23 S2 C20 -177.0(17) . .
C22 C23 S2 C20 -0.2(14) . .
C21 C20 S2 O11 -112.2(14) . .
C17 C20 S2 O11 63.6(17) . .
C21 C20 S2 O12 115.0(14) . .
C17 C20 S2 O12 -69.3(17) . .
C21 C20 S2 C23 0.6(14) . .
C17 C20 S2 C23 176.4(16) . .
Dy2 O13 C29 O14 12(2) 2_676 .
Dy2 O13 C29 C30 -167.4(9) 2_676 .
Dy2 O14 C29 O13 21(2) 1_465 .
Dy2 O14 C29 C30 -159.2(10) 1_465 .
O13 C29 C30 C32 -165.8(14) . .
O14 C29 C30 C32 14(2) . .
O13 C29 C30 C31 13(2) . .
O14 C29 C30 C31 -167.2(13) . .
C32 C30 C31 C33 -2(2) . .
C29 C30 C31 C33 179.2(13) . .
C31 C30 C32 C34 1(2) . .
C29 C30 C32 C34 179.6(14) . .
C30 C31 C33 C35 3(2) . .
C30 C31 C33 S3 -178.4(12) . .
C30 C32 C34 C35 -1(2) . .
C31 C33 C35 C34 -3(2) . .
S3 C33 C35 C34 178.3(13) . .
C31 C33 C35 C36 178.2(15) . .
S3 C33 C35 C36 -0.2(17) . .
C32 C34 C35 C33 2(2) . .
C32 C34 C35 C36 -179.9(16) . .
C33 C35 C36 C38 -179.8(17) . .
C34 C35 C36 C38 2(3) . .
C33 C35 C36 C37 -1(2) . .
C34 C35 C36 C37 -179.9(16) . .
C38 C36 C37 C39 0(2) . .
C35 C36 C37 C39 -178.1(15) . .
C38 C36 C37 S3 -179.1(13) . .
C35 C36 C37 S3 2.5(18) . .
C37 C36 C38 C40 -1(2) . .
C35 C36 C38 C40 177.5(16) . .
C36 C37 C39 C41 1(2) . .
S3 C37 C39 C41 -179.6(12) . .
C36 C38 C40 C41 0(3) . .
C37 C39 C41 C40 -2(2) . .
C37 C39 C41 C42 179.6(13) . .
C38 C40 C41 C39 2(2) . .
C38 C40 C41 C42 -179.8(14) . .
C39 C41 C42 O15 3(2) . .
C40 C41 C42 O15 -174.9(13) . .
C39 C41 C42 O18 -178.3(13) . 2_675
C40 C41 C42 O18 3.4(19) . 2_675
O18 C42 O15 Dy1 -20(2) 2_675 .
C41 C42 O15 Dy1 157.7(9) . .
O7 Dy1 O15 C42 -18.9(11) 2_675 .
O18 Dy1 O15 C42 42.0(12) . .
O19 Dy1 O15 C42 -176.6(12) . .
O8 Dy1 O15 C42 108.4(11) . .
O1 Dy1 O15 C42 -80.2(12) . .
O20 Dy1 O15 C42 -100.4(12) . .
O2 Dy1 O15 C42 168.2(10) . .
C1 Dy1 O15 C42 -122.6(15) . .
O7 Dy1 O15 C42 60.0(11) . .
C15 Dy1 O15 C42 86.2(11) . .
C36 C37 S3 O16 -116.0(12) . .
C39 C37 S3 O16 64.6(16) . .
C36 C37 S3 O17 111.0(12) . .
C39 C37 S3 O17 -68.4(16) . .
C36 C37 S3 C33 -2.2(13) . .
C39 C37 S3 C33 178.4(15) . .
C35 C33 S3 O16 114.6(12) . .
C31 C33 S3 O16 -63.8(16) . .
C35 C33 S3 O17 -111.1(12) . .
C31 C33 S3 O17 70.5(16) . .
C35 C33 S3 C37 1.4(13) . .
C31 C33 S3 C37 -177.0(15) . .
O7 Dy1 O18 C42 18.2(14) 2_675 2_675
O19 Dy1 O18 C42 -162.6(13) . 2_675
O8 Dy1 O18 C42 -113.4(15) . 2_675
O1 Dy1 O18 C42 102.7(15) . 2_675
O15 Dy1 O18 C42 -45.4(16) . 2_675
O20 Dy1 O18 C42 69.4(16) . 2_675
O2 Dy1 O18 C42 159.3(15) . 2_675
C1 Dy1 O18 C42 129.7(15) . 2_675
O7 Dy1 O18 C42 -63.8(14) . 2_675
C15 Dy1 O18 C42 -90.2(15) . 2_675
O7 Dy1 O19 C44 -61.1(16) 2_675 .
O18 Dy1 O19 C44 120.3(14) . .
O8 Dy1 O19 C44 69.9(14) . .
O1 Dy1 O19 C44 -156.8(14) . .
O15 Dy1 O19 C44 -15.1(14) . .
O20 Dy1 O19 C44 -91.7(14) . .
O2 Dy1 O19 C44 157.3(15) . .
C1 Dy1 O19 C44 179.1(14) . .
O7 Dy1 O19 C44 42.9(15) . .
C15 Dy1 O19 C44 56.2(14) . .
O7 Dy1 O20 C45 -106.4(17) 2_675 .
O18 Dy1 O20 C45 -156.3(16) . .
O19 Dy1 O20 C45 58.0(17) . .
O8 Dy1 O20 C45 28.3(19) . .
O1 Dy1 O20 C45 169.7(18) . .
O15 Dy1 O20 C45 -23.0(17) . .
O2 Dy1 O20 C45 126.8(17) . .
C1 Dy1 O20 C45 150.4(17) . .
O7 Dy1 O20 C45 -50.1(18) . .
C15 Dy1 O20 C45 -12(2) . .
O9 Dy2 O21 C43 51.0(17) 2_766 .
O14 Dy2 O21 C43 -28.3(17) 1_645 .
O10 Dy2 O21 C43 -78.6(18) . .
O13 Dy2 O21 C43 103.6(17) 2_676 .
O22 Dy2 O21 C43 -109.6(17) . .
O4 Dy2 O21 C43 136.5(18) 1_656 .
O3 Dy2 O21 C43 -177.7(17) 1_656 .
C14 Dy2 O21 C43 158.4(17) 1_656 .
Dy2 O21 C43 N2 149.8(14) . .
Dy1 O19 C44 N1 136.4(14) . .
Dy1 O20 C45 N3 -165.7(16) . .
O19 C44 N1 C49 -176.0(16) . .
O19 C44 N1 C46 -1(3) . .
O21 C43 N2 C48 -5(3) . .
O21 C43 N2 C47 -176(2) . .
O20 C45 N3 C50 179(2) . .
O20 C45 N3 C51 6(4) . .
O23 C52 N4 C54 -2(5) . .
O23 C52 N4 C53 170(3) . .
O24 C55 N5 C56 -177(3) . .
O24 C55 N5 C57 3(4) . .
O25 C58 N6 C60 -2(4) . .
O25 C58 N6 C59 -179(2) . .

loop_
_platon_squeeze_void_nr
_platon_squeeze_void_average_x
_platon_squeeze_void_average_y
_platon_squeeze_void_average_z
_platon_squeeze_void_volume
_platon_squeeze_void_count_electrons
_platon_squeeze_void_content
1 -0.149 0.028 0.636 3324 1693 ' '
